data_7009834
loop_
_publ_author_name
'Suenaga, Yusaku'
'Kuroda-Sowa, Takayoshi'
'Maekawa, Masahiko'
'Munakata, Megumu'

_publ_section_title
;
 Three-dimensional silver(I) co-ordination polymer with pocket
 structures
;
_journal_issue 20
_journal_name_full 'Journal of the Chemical Society, Dalton Transactions'
_journal_page_first 3620
_journal_paper_doi 10.1039/b003944f
_journal_year 2000
_chemical_formula_moiety 'C42 H30 Ag N O3 S6 '
_chemical_formula_sum 'C42 H30 Ag N O3 S6'
_chemical_formula_weight 896.93
_space_group_IT_number 2
_symmetry_cell_setting triclinic
_symmetry_Int_Tables_number 2
_symmetry_space_group_name_Hall '-P 1'
_symmetry_space_group_name_H-M 'P -1'
_cell_angle_alpha 93.514(6)
_cell_angle_beta 92.144(3)
_cell_angle_gamma 115.429(1)
_cell_formula_units_Z 2
_cell_length_a 9.302(1)
_cell_length_b 10.639(2)
_cell_length_c 21.118(6)
_cell_measurement_reflns_used 8072
_cell_measurement_temperature 296.2
_cell_measurement_theta_max 27.5
_cell_volume 1879.2(7)
_computing_data_reduction 'teXsan Ver. 1.10'
_computing_publication_material 'teXsan Ver. 1.10'
_computing_structure_refinement 'teXsan Ver. 1.10'
_computing_structure_solution SIR92
_diffrn_measured_fraction_theta_full 0.9381
_diffrn_measured_fraction_theta_max 0.9381
_diffrn_measurement_device_type 'Quantum CCD/Rigaku AFC7'
_diffrn_measurement_method \w
_diffrn_radiation_type 'Mo K\a'
_diffrn_radiation_wavelength 0.7107
_diffrn_reflns_av_R_equivalents 0.019
_diffrn_reflns_limit_h_max 11
_diffrn_reflns_limit_h_min 0
_diffrn_reflns_limit_k_max 12
_diffrn_reflns_limit_k_min -13
_diffrn_reflns_limit_l_max 27
_diffrn_reflns_limit_l_min -27
_diffrn_reflns_number 8072
_diffrn_reflns_theta_full 27.50
_diffrn_reflns_theta_max 27.50
_exptl_absorpt_coefficient_mu 0.911
_exptl_absorpt_correction_T_max 0.834
_exptl_absorpt_correction_T_min 0.709
_exptl_absorpt_correction_type multi-scan
_exptl_absorpt_process_details '(Jacobson, 1998)'
_exptl_crystal_colour yellow
_exptl_crystal_density_diffrn 1.585
_exptl_crystal_density_method 'not measured'
_exptl_crystal_description brick
_exptl_crystal_size_max 0.300
_exptl_crystal_size_mid 0.200
_exptl_crystal_size_min 0.200
_refine_diff_density_max 0.43
_refine_diff_density_min -0.79
_refine_ls_extinction_method none
_refine_ls_goodness_of_fit_ref 1.457
_refine_ls_hydrogen_treatment noref
_refine_ls_number_parameters 478
_refine_ls_number_reflns 8067
_refine_ls_R_factor_gt 0.0304
_refine_ls_shift/su_max 0.0029
_refine_ls_structure_factor_coef Fsqd
_refine_ls_weighting_details 'w = 1/[\s^2^(Fo^2^) + (0.06000(Max(Fo^2^,0) + 2Fc^2^)/3)^2^]'
_refine_ls_weighting_scheme calc
_refine_ls_wR_factor_ref 0.1132
_reflns_number_gt 6860
_reflns_number_total 8067
_reflns_threshold_expression F^2^>2.0\s(F^2^)
_cod_data_source_file b003944f.txt
_cod_data_source_block agno3-hphb
_cod_original_cell_volume 1879.1(5)
_cod_original_sg_symbol_H-M 'P -1         '
_cod_original_formula_sum 'C42 H30 Ag N O3 S6 '
_cod_database_code 7009834

loop_
_symmetry_equiv_pos_as_xyz
x,y,z
-x,-y,-z

loop_
_atom_site_label
_atom_site_type_symbol
_atom_site_fract_x
_atom_site_fract_y
_atom_site_fract_z
_atom_site_U_iso_or_equiv
_atom_site_adp_type
_atom_site_occupancy
_atom_site_calc_flag
_atom_site_refinement_flags
_atom_site_disorder_assembly
_atom_site_disorder_group
Ag(1) Ag 0.05208(2) 0.33752(2) 0.74689(1) 0.04305(7) Uani 1.00 d . . .
S(1) S -0.18681(6) 0.32611(6) 0.82868(3) 0.0308(2) Uani 1.00 d . . .
S(2) S -0.18703(6) 0.35329(7) 0.67716(3) 0.0311(2) Uani 1.00 d . . .
S(3) S -0.50318(8) 0.29529(8) 0.59806(3) 0.0358(2) Uani 1.00 d . . .
S(4) S 0.16898(6) 0.20345(6) 0.66708(3) 0.0281(1) Uani 1.00 d . . .
S(5) S 0.16929(6) 0.18723(7) 0.81596(3) 0.0301(1) Uani 1.00 d . . .
S(6) S 0.47936(7) 0.20389(7) 0.89376(3) 0.0335(2) Uani 1.00 d . . .
O(1) O 0.1732(3) 0.5771(3) 0.7235(1) 0.0679(8) Uani 1.00 d . . .
O(2) O 0.4014(3) 0.7528(3) 0.7357(1) 0.0798(8) Uani 1.00 d . . .
O(3) O 0.3695(5) 0.5564(4) 0.7681(1) 0.097(1) Uani 1.00 d . . .
N(1) N 0.3160(3) 0.6301(3) 0.7430(1) 0.0509(7) Uani 1.00 d . . .
C(1) C -0.3674(2) 0.2844(2) 0.7816(1) 0.0255(6) Uani 1.00 d . . .
C(2) C -0.3680(2) 0.2999(2) 0.7161(1) 0.0266(6) Uani 1.00 d . . .
C(3) C -0.5090(2) 0.2807(2) 0.6814(1) 0.0252(5) Uani 1.00 d . . .
C(4) C 0.3496(2) 0.2414(2) 0.7130(1) 0.0244(5) Uani 1.00 d . . .
C(5) C 0.3507(2) 0.2282(2) 0.7786(1) 0.0244(5) Uani 1.00 d . . .
C(6) C 0.4899(3) 0.2401(2) 0.8126(1) 0.0254(5) Uani 1.00 d . . .
C(7) C -0.0986(3) 0.5120(3) 0.8375(1) 0.0287(6) Uani 1.00 d . . .
C(8) C -0.1736(4) 0.5944(3) 0.8218(1) 0.0457(8) Uani 1.00 d . . .
C(9) C -0.0872(5) 0.7394(4) 0.8314(2) 0.062(1) Uani 1.00 d . . .
C(10) C 0.0683(5) 0.7998(3) 0.8559(2) 0.0592(10) Uani 1.00 d . . .
C(11) C 0.1403(4) 0.7169(3) 0.8726(2) 0.0531(9) Uani 1.00 d . . .
C(12) C 0.0582(3) 0.5740(3) 0.8635(1) 0.0389(7) Uani 1.00 d . . .
C(13) C -0.2227(3) 0.2173(3) 0.6163(1) 0.0316(6) Uani 1.00 d . . .
C(14) C -0.1074(3) 0.2511(3) 0.5722(1) 0.0384(7) Uani 1.00 d . . .
C(15) C -0.1198(4) 0.1540(4) 0.5236(1) 0.0520(9) Uani 1.00 d . . .
C(16) C -0.2476(5) 0.0242(4) 0.5176(2) 0.059(1) Uani 1.00 d . . .
C(17) C -0.3598(4) -0.0099(3) 0.5612(2) 0.0550(9) Uani 1.00 d . . .
C(18) C -0.3488(3) 0.0857(3) 0.6116(1) 0.0431(8) Uani 1.00 d . . .
C(19) C -0.5988(3) 0.4023(3) 0.5792(1) 0.0295(6) Uani 1.00 d . . .
C(20) C -0.6830(3) 0.3693(3) 0.5198(1) 0.0367(7) Uani 1.00 d . . .
C(21) C -0.7450(3) 0.4582(4) 0.4988(1) 0.0471(8) Uani 1.00 d . . .
C(22) C -0.7271(4) 0.5745(4) 0.5363(2) 0.055(1) Uani 1.00 d . . .
C(23) C -0.6459(4) 0.6050(3) 0.5947(2) 0.0535(10) Uani 1.00 d . . .
C(24) C -0.5793(3) 0.5197(3) 0.6163(1) 0.0387(7) Uani 1.00 d . . .
C(25) C 0.0573(3) 0.0213(3) 0.6751(1) 0.0312(6) Uani 1.00 d . . .
C(26) C 0.1216(4) -0.0722(4) 0.6629(2) 0.0531(9) Uani 1.00 d . . .
C(27) C 0.0244(5) -0.2142(4) 0.6622(2) 0.068(1) Uani 1.00 d . . .
C(28) C -0.1339(5) -0.2628(3) 0.6711(2) 0.063(1) Uani 1.00 d . . .
C(29) C -0.1979(4) -0.1701(4) 0.6845(2) 0.0604(10) Uani 1.00 d . . .
C(30) C -0.1026(3) -0.0277(3) 0.6872(2) 0.0461(8) Uani 1.00 d . . .
C(31) C 0.2181(3) 0.3008(3) 0.8872(1) 0.0301(6) Uani 1.00 d . . .
C(32) C 0.1087(3) 0.2518(3) 0.9331(1) 0.0453(8) Uani 1.00 d . . .
C(33) C 0.1267(4) 0.3374(4) 0.9879(1) 0.059(1) Uani 1.00 d . . .
C(34) C 0.2514(4) 0.4672(4) 0.9973(1) 0.0548(10) Uani 1.00 d . . .
C(35) C 0.3602(3) 0.5150(3) 0.9524(1) 0.0442(8) Uani 1.00 d . . .
C(36) C 0.3440(3) 0.4327(3) 0.8965(1) 0.0345(7) Uani 1.00 d . . .
C(37) C 0.5721(3) 0.0894(3) 0.9010(1) 0.0304(6) Uani 1.00 d . . .
C(38) C 0.6576(3) 0.1054(3) 0.9587(1) 0.0402(7) Uani 1.00 d . . .
C(39) C 0.7181(3) 0.0106(4) 0.9714(1) 0.0478(8) Uani 1.00 d . . .
C(40) C 0.6958(4) -0.0968(4) 0.9271(2) 0.0537(9) Uani 1.00 d . . .
C(41) C 0.6126(4) -0.1107(4) 0.8692(2) 0.0581(10) Uani 1.00 d . . .
C(42) C 0.5495(3) -0.0178(3) 0.8566(1) 0.0422(7) Uani 1.00 d . . .
H(1) H -0.2815 0.5533 0.8051 0.0546 Uiso 1.00 calc . . .
H(2) H -0.1376 0.7975 0.8204 0.0738 Uiso 1.00 calc . . .
H(3) H 0.1265 0.8987 0.8615 0.0706 Uiso 1.00 calc . . .
H(4) H 0.2481 0.7584 0.8904 0.0635 Uiso 1.00 calc . . .
H(5) H 0.1087 0.5170 0.8754 0.0467 Uiso 1.00 calc . . .
H(6) H -0.0201 0.3417 0.5754 0.0463 Uiso 1.00 calc . . .
H(7) H -0.0392 0.1769 0.4941 0.0621 Uiso 1.00 calc . . .
H(8) H -0.2575 -0.0419 0.4828 0.0705 Uiso 1.00 calc . . .
H(9) H -0.4467 -0.1001 0.5577 0.0666 Uiso 1.00 calc . . .
H(10) H -0.4269 0.0608 0.6419 0.0516 Uiso 1.00 calc . . .
H(11) H -0.6976 0.2876 0.4941 0.0440 Uiso 1.00 calc . . .
H(12) H -0.8001 0.4384 0.4581 0.0568 Uiso 1.00 calc . . .
H(13) H -0.7717 0.6340 0.5217 0.0660 Uiso 1.00 calc . . .
H(14) H -0.6353 0.6852 0.6207 0.0643 Uiso 1.00 calc . . .
H(15) H -0.5200 0.5425 0.6562 0.0468 Uiso 1.00 calc . . .
H(16) H 0.2313 -0.0398 0.6549 0.0642 Uiso 1.00 calc . . .
H(17) H 0.0686 -0.2788 0.6554 0.0809 Uiso 1.00 calc . . .
H(18) H -0.1992 -0.3606 0.6681 0.0752 Uiso 1.00 calc . . .
H(19) H -0.3086 -0.2041 0.6917 0.0719 Uiso 1.00 calc . . .
H(20) H -0.1467 0.0361 0.6973 0.0556 Uiso 1.00 calc . . .
H(21) H 0.0227 0.1606 0.9270 0.0546 Uiso 1.00 calc . . .
H(22) H 0.0507 0.3054 1.0192 0.0711 Uiso 1.00 calc . . .
H(23) H 0.2630 0.5237 1.0352 0.0660 Uiso 1.00 calc . . .
H(24) H 0.4474 0.6059 0.9595 0.0532 Uiso 1.00 calc . . .
H(25) H 0.4186 0.4661 0.8651 0.0414 Uiso 1.00 calc . . .
H(26) H 0.6744 0.1811 0.9892 0.0482 Uiso 1.00 calc . . .
H(27) H 0.7749 0.0199 1.0113 0.0569 Uiso 1.00 calc . . .
H(28) H 0.7373 -0.1619 0.9359 0.0640 Uiso 1.00 calc . . .
H(29) H 0.5994 -0.1839 0.8380 0.0700 Uiso 1.00 calc . . .
H(30) H 0.4909 -0.0284 0.8171 0.0509 Uiso 1.00 calc . . .

loop_
_atom_site_aniso_label
_atom_site_aniso_U_11
_atom_site_aniso_U_22
_atom_site_aniso_U_33
_atom_site_aniso_U_12
_atom_site_aniso_U_13
_atom_site_aniso_U_23
Ag(1) 0.0354(1) 0.0463(1) 0.0537(2) 0.02517(10) -0.00515(9) -0.00334(10)
S(1) 0.0211(3) 0.0341(3) 0.0381(3) 0.0129(2) -0.0061(2) 0.0065(2)
S(2) 0.0193(3) 0.0345(3) 0.0383(3) 0.0102(2) 0.0057(2) 0.0038(2)
S(3) 0.0386(3) 0.0568(4) 0.0251(3) 0.0319(3) 0.0052(2) 0.0095(3)
S(4) 0.0193(3) 0.0339(3) 0.0311(3) 0.0117(2) -0.0044(2) 0.0059(2)
S(5) 0.0197(3) 0.0387(3) 0.0309(3) 0.0117(2) 0.0037(2) 0.0011(2)
S(6) 0.0376(3) 0.0496(4) 0.0240(3) 0.0285(3) 0.0018(2) 0.0064(3)
O(1) 0.048(1) 0.066(2) 0.076(2) 0.012(1) 0.011(1) 0.002(1)
O(2) 0.078(2) 0.054(2) 0.069(2) -0.007(1) 0.008(1) -0.010(1)
O(3) 0.144(3) 0.116(3) 0.060(2) 0.083(3) -0.002(2) 0.016(2)
N(1) 0.060(2) 0.049(2) 0.035(1) 0.016(1) 0.009(1) -0.001(1)
C(1) 0.020(1) 0.029(1) 0.030(1) 0.0129(8) -0.0023(8) 0.0036(9)
C(2) 0.019(1) 0.029(1) 0.033(1) 0.0115(8) 0.0029(8) 0.0047(9)
C(3) 0.021(1) 0.030(1) 0.026(1) 0.0130(8) -0.0001(8) 0.0035(9)
C(4) 0.0196(10) 0.028(1) 0.027(1) 0.0121(8) -0.0024(8) 0.0024(9)
C(5) 0.0195(10) 0.028(1) 0.027(1) 0.0115(8) 0.0016(8) 0.0017(9)
C(6) 0.025(1) 0.030(1) 0.023(1) 0.0141(9) -0.0011(8) 0.0033(9)
C(7) 0.027(1) 0.037(1) 0.023(1) 0.0150(9) 0.0019(8) 0.0017(9)
C(8) 0.050(2) 0.047(2) 0.047(2) 0.029(1) -0.007(1) 0.001(1)
C(9) 0.101(3) 0.046(2) 0.051(2) 0.046(2) -0.004(2) 0.002(1)
C(10) 0.081(2) 0.036(2) 0.046(2) 0.012(2) 0.004(2) 0.001(1)
C(11) 0.045(2) 0.047(2) 0.048(2) 0.003(1) 0.004(1) -0.005(1)
C(12) 0.030(1) 0.042(1) 0.041(1) 0.014(1) -0.0009(10) -0.004(1)
C(13) 0.027(1) 0.036(1) 0.037(1) 0.0175(9) -0.0012(9) 0.004(1)
C(14) 0.034(1) 0.044(2) 0.039(1) 0.018(1) 0.005(1) 0.006(1)
C(15) 0.058(2) 0.064(2) 0.040(2) 0.032(2) 0.008(1) 0.000(1)
C(16) 0.074(2) 0.057(2) 0.052(2) 0.035(2) -0.005(2) -0.008(2)
C(17) 0.047(2) 0.035(2) 0.076(2) 0.014(1) -0.014(1) -0.005(1)
C(18) 0.033(1) 0.036(1) 0.061(2) 0.015(1) 0.004(1) 0.008(1)
C(19) 0.025(1) 0.039(1) 0.028(1) 0.0153(9) 0.0065(8) 0.0129(10)
C(20) 0.034(1) 0.044(1) 0.031(1) 0.015(1) 0.0010(9) 0.010(1)
C(21) 0.040(1) 0.064(2) 0.040(2) 0.022(1) 0.001(1) 0.024(1)
C(22) 0.064(2) 0.067(2) 0.057(2) 0.045(2) 0.022(1) 0.035(2)
C(23) 0.075(2) 0.048(2) 0.051(2) 0.035(2) 0.024(2) 0.017(1)
C(24) 0.042(1) 0.041(1) 0.033(1) 0.017(1) 0.004(1) 0.005(1)
C(25) 0.034(1) 0.032(1) 0.027(1) 0.0137(10) -0.0065(9) 0.0013(9)
C(26) 0.050(2) 0.047(2) 0.067(2) 0.026(1) 0.010(1) -0.002(1)
C(27) 0.097(3) 0.041(2) 0.075(2) 0.039(2) 0.010(2) -0.002(2)
C(28) 0.077(2) 0.033(2) 0.064(2) 0.010(2) -0.004(2) 0.005(1)
C(29) 0.040(2) 0.044(2) 0.082(2) 0.003(1) -0.007(1) 0.013(2)
C(30) 0.028(1) 0.038(2) 0.069(2) 0.012(1) -0.006(1) 0.009(1)
C(31) 0.030(1) 0.040(1) 0.028(1) 0.0215(10) 0.0043(9) 0.0065(10)
C(32) 0.041(1) 0.050(2) 0.040(1) 0.015(1) 0.015(1) 0.005(1)
C(33) 0.065(2) 0.075(2) 0.037(2) 0.028(2) 0.022(1) 0.004(2)
C(34) 0.065(2) 0.072(2) 0.033(1) 0.037(2) 0.000(1) -0.008(1)
C(35) 0.043(2) 0.048(2) 0.043(2) 0.023(1) -0.009(1) -0.005(1)
C(36) 0.028(1) 0.043(1) 0.035(1) 0.018(1) 0.0010(9) 0.003(1)
C(37) 0.026(1) 0.036(1) 0.032(1) 0.0144(9) 0.0042(8) 0.0124(10)
C(38) 0.040(1) 0.056(2) 0.031(1) 0.026(1) 0.001(1) 0.010(1)
C(39) 0.040(1) 0.065(2) 0.047(2) 0.027(1) 0.003(1) 0.025(1)
C(40) 0.043(2) 0.050(2) 0.076(2) 0.027(1) 0.000(1) 0.021(2)
C(41) 0.059(2) 0.042(2) 0.077(2) 0.028(1) -0.009(2) -0.004(2)
C(42) 0.041(1) 0.040(2) 0.045(2) 0.018(1) -0.007(1) 0.001(1)

loop_
_atom_type_symbol
_atom_type_description
_atom_type_scat_dispersion_real
_atom_type_scat_dispersion_imag
_atom_type_scat_source
Ag Ag -0.897 1.101
;International Tables for Crystallography
(1992, Vol. C, Tables 4.2.6.8 and 6.1.1.1)
;
N N 0.006 0.003
;International Tables for Crystallography
(1992, Vol. C, Tables 4.2.6.8 and 6.1.1.1)
;
O O 0.011 0.006
;International Tables for Crystallography
(1992, Vol. C, Tables 4.2.6.8 and 6.1.1.1)
;
S S 0.125 0.123
;International Tables for Crystallography
(1992, Vol. C, Tables 4.2.6.8 and 6.1.1.1)
;
C C 0.003 0.002
;International Tables for Crystallography
(1992, Vol. C, Tables 4.2.6.8 and 6.1.1.1)
;
H H 0.000 0.000
;International Tables for Crystallography
(1992, Vol. C, Table 6.1.1.2)
;

loop_
_geom_angle_atom_site_label_1
_geom_angle_atom_site_label_2
_geom_angle_atom_site_label_3
_geom_angle
_geom_angle_site_symmetry_1
_geom_angle_site_symmetry_2
_geom_angle_site_symmetry_3
_geom_angle_publ_flag
S(1) Ag(1) S(2) 71.53(2) . 1_555 1_555 yes
S(1) Ag(1) S(4) 149.05(2) . 1_555 1_555 yes
S(1) Ag(1) S(5) 97.00(2) . 1_555 1_555 yes
S(1) Ag(1) O(1) 103.31(6) . 1_555 1_555 yes
S(2) Ag(1) S(4) 104.46(2) . 1_555 1_555 yes
S(2) Ag(1) S(5) 150.36(2) . 1_555 1_555 yes
S(2) Ag(1) O(1) 78.75(6) . 1_555 1_555 yes
S(4) Ag(1) S(5) 71.08(2) . 1_555 1_555 yes
S(4) Ag(1) O(1) 105.93(6) . 1_555 1_555 yes
S(5) Ag(1) O(1) 130.88(6) . 1_555 1_555 yes
Ag(1) S(1) C(1) 108.74(7) . 1_555 1_555 yes
Ag(1) S(1) C(7) 89.37(7) . 1_555 1_555 yes
C(1) S(1) C(7) 102.5(1) . 1_555 1_555 yes
Ag(1) S(2) C(2) 113.75(8) . 1_555 1_555 yes
Ag(1) S(2) C(13) 99.42(8) . 1_555 1_555 yes
C(2) S(2) C(13) 105.4(1) . 1_555 1_555 yes
C(3) S(3) C(19) 107.2(1) . 1_555 1_555 yes
Ag(1) S(4) C(4) 97.79(7) . 1_555 1_555 yes
Ag(1) S(4) C(25) 106.44(8) . 1_555 1_555 yes
C(4) S(4) C(25) 101.7(1) . 1_555 1_555 yes
Ag(1) S(5) C(5) 99.07(8) . 1_555 1_555 yes
Ag(1) S(5) C(31) 95.37(8) . 1_555 1_555 yes
C(5) S(5) C(31) 106.8(1) . 1_555 1_555 yes
C(6) S(6) C(37) 104.9(1) . 1_555 1_555 yes
Ag(1) O(1) N(1) 108.9(2) . 1_555 1_555 yes
O(1) N(1) O(2) 119.9(3) . 1_555 1_555 yes
O(1) N(1) O(3) 118.7(3) . 1_555 1_555 yes
O(2) N(1) O(3) 121.4(3) . 1_555 1_555 yes
S(1) C(1) C(2) 121.6(2) . 1_555 1_555 yes
S(1) C(1) C(6) 117.9(2) . 1_555 1_455 yes
C(2) C(1) C(6) 120.4(2) . 1_555 1_455 yes
S(2) C(2) C(1) 120.0(2) . 1_555 1_555 yes
S(2) C(2) C(3) 119.4(2) . 1_555 1_555 yes
C(1) C(2) C(3) 120.5(2) . 1_555 1_555 yes
S(3) C(3) C(2) 118.2(2) . 1_555 1_555 yes
S(3) C(3) C(4) 122.8(2) . 1_555 1_455 yes
C(2) C(3) C(4) 118.8(2) . 1_555 1_455 yes
S(4) C(4) C(3) 118.2(2) . 1_555 1_655 yes
S(4) C(4) C(5) 121.1(2) . 1_555 1_555 yes
C(3) C(4) C(5) 120.6(2) . 1_655 1_555 yes
S(5) C(5) C(4) 117.9(2) . 1_555 1_555 yes
S(5) C(5) C(6) 121.7(2) . 1_555 1_555 yes
C(4) C(5) C(6) 120.3(2) . 1_555 1_555 yes
S(6) C(6) C(1) 122.6(2) . 1_555 1_655 yes
S(6) C(6) C(5) 118.6(2) . 1_555 1_555 yes
C(1) C(6) C(5) 118.7(2) . 1_655 1_555 yes
S(1) C(7) C(8) 125.5(2) . 1_555 1_555 yes
S(1) C(7) C(12) 114.7(2) . 1_555 1_555 yes
C(8) C(7) C(12) 119.8(2) . 1_555 1_555 yes
C(7) C(8) C(9) 118.5(3) . 1_555 1_555 yes
C(8) C(9) C(10) 121.3(3) . 1_555 1_555 yes
C(9) C(10) C(11) 119.7(3) . 1_555 1_555 yes
C(10) C(11) C(12) 120.2(3) . 1_555 1_555 yes
C(7) C(12) C(11) 120.5(3) . 1_555 1_555 yes
S(2) C(13) C(14) 114.4(2) . 1_555 1_555 yes
S(2) C(13) C(18) 125.7(2) . 1_555 1_555 yes
C(14) C(13) C(18) 119.9(3) . 1_555 1_555 yes
C(13) C(14) C(15) 119.9(3) . 1_555 1_555 yes
C(14) C(15) C(16) 120.4(3) . 1_555 1_555 yes
C(15) C(16) C(17) 119.8(3) . 1_555 1_555 yes
C(16) C(17) C(18) 121.1(3) . 1_555 1_555 yes
C(13) C(18) C(17) 118.9(3) . 1_555 1_555 yes
S(3) C(19) C(20) 115.7(2) . 1_555 1_555 yes
S(3) C(19) C(24) 123.4(2) . 1_555 1_555 yes
C(20) C(19) C(24) 120.6(2) . 1_555 1_555 yes
C(19) C(20) C(21) 118.7(3) . 1_555 1_555 yes
C(20) C(21) C(22) 120.7(3) . 1_555 1_555 yes
C(21) C(22) C(23) 120.1(3) . 1_555 1_555 yes
C(22) C(23) C(24) 120.5(3) . 1_555 1_555 yes
C(19) C(24) C(23) 119.5(3) . 1_555 1_555 yes
S(4) C(25) C(26) 121.3(2) . 1_555 1_555 yes
S(4) C(25) C(30) 118.5(2) . 1_555 1_555 yes
C(26) C(25) C(30) 119.7(3) . 1_555 1_555 yes
C(25) C(26) C(27) 119.2(3) . 1_555 1_555 yes
C(26) C(27) C(28) 121.2(3) . 1_555 1_555 yes
C(27) C(28) C(29) 119.8(3) . 1_555 1_555 yes
C(28) C(29) C(30) 120.2(3) . 1_555 1_555 yes
C(25) C(30) C(29) 119.8(3) . 1_555 1_555 yes
S(5) C(31) C(32) 114.2(2) . 1_555 1_555 yes
S(5) C(31) C(36) 125.3(2) . 1_555 1_555 yes
C(32) C(31) C(36) 120.3(2) . 1_555 1_555 yes
C(31) C(32) C(33) 119.0(3) . 1_555 1_555 yes
C(32) C(33) C(34) 120.7(3) . 1_555 1_555 yes
C(33) C(34) C(35) 120.3(3) . 1_555 1_555 yes
C(34) C(35) C(36) 120.4(3) . 1_555 1_555 yes
C(31) C(36) C(35) 119.3(2) . 1_555 1_555 yes
S(6) C(37) C(38) 115.5(2) . 1_555 1_555 yes
S(6) C(37) C(42) 123.6(2) . 1_555 1_555 yes
C(38) C(37) C(42) 120.6(2) . 1_555 1_555 yes
C(37) C(38) C(39) 119.4(3) . 1_555 1_555 yes
C(38) C(39) C(40) 120.2(3) . 1_555 1_555 yes
C(39) C(40) C(41) 120.0(3) . 1_555 1_555 yes
C(40) C(41) C(42) 120.1(3) . 1_555 1_555 yes
C(37) C(42) C(41) 119.6(3) . 1_555 1_555 yes

loop_
_geom_bond_atom_site_label_1
_geom_bond_atom_site_label_2
_geom_bond_distance
_geom_bond_site_symmetry_1
_geom_bond_site_symmetry_2
_geom_bond_publ_flag
Ag(1) S(1) 2.8313(7) . . yes
Ag(1) S(2) 2.6924(6) . . yes
Ag(1) S(4) 2.6892(6) . . yes
Ag(1) S(5) 2.7453(6) . . yes
Ag(1) O(1) 2.395(3) . . yes
S(1) C(1) 1.786(2) . . yes
S(1) C(7) 1.780(3) . . yes
S(2) C(2) 1.781(2) . . yes
S(2) C(13) 1.784(3) . . yes
S(3) C(3) 1.776(2) . . yes
S(3) C(19) 1.774(2) . . yes
S(4) C(4) 1.782(2) . . yes
S(4) C(25) 1.786(3) . . yes
S(5) C(5) 1.781(2) . . yes
S(5) C(31) 1.785(3) . . yes
S(6) C(6) 1.776(2) . . yes
S(6) C(37) 1.779(2) . . yes
O(1) N(1) 1.241(4) . . yes
O(2) N(1) 1.226(4) . . yes
O(3) N(1) 1.229(4) . . yes
C(1) C(2) 1.403(3) . . yes
C(1) C(6) 1.406(3) . 1_455 yes
C(2) C(3) 1.407(3) . . yes
C(3) C(4) 1.407(3) . 1_455 yes
C(4) C(5) 1.400(3) . . yes
C(5) C(6) 1.410(3) . . yes
C(7) C(8) 1.382(4) . . yes
C(7) C(12) 1.390(3) . . yes
C(8) C(9) 1.396(5) . . yes
C(9) C(10) 1.371(5) . . yes
C(10) C(11) 1.370(5) . . yes
C(11) C(12) 1.373(4) . . yes
C(13) C(14) 1.390(4) . . yes
C(13) C(18) 1.382(4) . . yes
C(14) C(15) 1.375(4) . . yes
C(15) C(16) 1.376(5) . . yes
C(16) C(17) 1.362(5) . . yes
C(17) C(18) 1.396(4) . . yes
C(19) C(20) 1.394(3) . . yes
C(19) C(24) 1.372(4) . . yes
C(20) C(21) 1.387(4) . . yes
C(21) C(22) 1.370(5) . . yes
C(22) C(23) 1.367(5) . . yes
C(23) C(24) 1.388(4) . . yes
C(25) C(26) 1.380(4) . . yes
C(25) C(30) 1.388(4) . . yes
C(26) C(27) 1.387(5) . . yes
C(27) C(28) 1.360(6) . . yes
C(28) C(29) 1.374(5) . . yes
C(29) C(30) 1.384(4) . . yes
C(31) C(32) 1.388(3) . . yes
C(31) C(36) 1.384(4) . . yes
C(32) C(33) 1.387(4) . . yes
C(33) C(34) 1.366(5) . . yes
C(34) C(35) 1.367(4) . . yes
C(35) C(36) 1.389(4) . . yes
C(37) C(38) 1.389(3) . . yes
C(37) C(42) 1.369(4) . . yes
C(38) C(39) 1.384(4) . . yes
C(39) C(40) 1.369(5) . . yes
C(40) C(41) 1.387(5) . . yes
C(41) C(42) 1.383(4) . . yes

loop_
_geom_contact_atom_site_label_1
_geom_contact_atom_site_label_2
_geom_contact_distance
_geom_contact_site_symmetry_1
_geom_contact_site_symmetry_2
_geom_contact_publ_flag
Ag(1) S(1) 2.8313(7) . . ?
Ag(1) S(2) 2.6924(6) . . ?
Ag(1) S(4) 2.6892(6) . . ?
Ag(1) S(5) 2.7453(6) . . ?
S(3) C(21) 3.494(3) . 2_466 ?
S(3) C(22) 3.598(3) . 2_466 ?
S(4) C(3) 2.743(2) . 1_655 ?
S(4) C(19) 3.074(2) . 1_655 ?
S(4) C(24) 3.437(3) . 1_655 ?
S(6) C(1) 2.798(2) . 1_655 ?
O(1) C(23) 3.214(4) . 1_655 ?
O(1) C(27) 3.373(5) . 1_565 ?
O(1) C(24) 3.496(4) . 1_655 ?
O(2) C(23) 3.204(4) . 1_655 ?
O(2) C(42) 3.233(4) . 1_565 ?
O(2) C(41) 3.248(4) . 1_565 ?
O(2) C(24) 3.492(4) . 1_655 ?
O(3) C(24) 3.281(4) . 1_655 ?
N(1) C(23) 3.172(4) . 1_655 ?
N(1) C(24) 3.205(4) . 1_655 ?
C(4) C(19) 3.338(3) . 1_655 ?
C(4) C(24) 3.540(4) . 1_655 ?
C(8) C(28) 3.573(5) . 1_565 ?
C(9) C(28) 3.392(5) . 1_565 ?
C(9) C(29) 3.547(5) . 1_565 ?
C(19) C(21) 3.429(4) . 2_466 ?
C(19) C(20) 3.565(3) . 2_466 ?
C(20) C(20) 3.521(5) . 2_466 ?
C(35) C(35) 3.363(5) . 2_667 ?
C(38) C(38) 3.447(6) . 2_657 ?
C(38) C(39) 3.581(4) . 2_657 ?
